data_7002961
loop_
_publ_author_name
'Veltz\'e, Sune'
'Egdal, Rune Kirk'
'Johansson, Frank B.'
'Bond, Andrew D.'
'McKenzie, Christine J.'

_publ_section_title
;
 Coordinative flexibility in an acyclic bis(sulfonamide) ligand
;
_journal_issue 47
_journal_name_full 'Dalton Transactions'
_journal_page_first 10495
_journal_page_last 10504
_journal_paper_doi 10.1039/b912617a
_journal_year 2009
_chemical_formula_moiety 'C31 H30 Cl2 Cu N6 O5 S2, 2(C2 H3 N)'
_chemical_formula_sum 'C35 H36 Cl2 Cu N8 O5 S2'
_chemical_formula_weight 847.28
_space_group_IT_number 14
_symmetry_cell_setting monoclinic
_symmetry_space_group_name_Hall '-P 2ybc'
_symmetry_space_group_name_H-M 'P 1 21/c 1'
_atom_sites_solution_hydrogens geom
_atom_sites_solution_primary direct
_atom_sites_solution_secondary difmap
_cell_angle_alpha 90.00
_cell_angle_beta 106.029(4)
_cell_angle_gamma 90.00
_cell_formula_units_Z 4
_cell_length_a 17.2665(16)
_cell_length_b 23.398(3)
_cell_length_c 9.6361(11)
_cell_measurement_reflns_used 5835
_cell_measurement_temperature 180(2)
_cell_measurement_theta_max 20.01
_cell_measurement_theta_min 2.37
_cell_volume 3741.6(7)
_computing_cell_refinement 'SAINT v.7.06a (Bruker, 2003)'
_computing_data_collection 'APEX2 v.1.0-22 (Bruker Nonius, 2004)'
_computing_data_reduction 'SAINT v.7.06a'
_computing_molecular_graphics 'SHELXTL v.6.10'
_computing_publication_material 'SHELXTL v.6.10'
_computing_structure_refinement 'SHELXTL v.6.10'
_computing_structure_solution 'SHELXTL v.6.10 (Sheldrick, 2000)'
_diffrn_ambient_temperature 180(2)
_diffrn_measured_fraction_theta_full 0.996
_diffrn_measured_fraction_theta_max 0.996
_diffrn_measurement_device_type 'Bruker-Nonius X8APEX-II CCD'
_diffrn_measurement_method 'thin-slice \w and \f scans'
_diffrn_radiation_monochromator graphite
_diffrn_radiation_source 'fine-focus sealed tube'
_diffrn_radiation_type MoK\a
_diffrn_radiation_wavelength 0.71073
_diffrn_reflns_av_R_equivalents 0.0868
_diffrn_reflns_av_sigmaI/netI 0.0711
_diffrn_reflns_limit_h_max 20
_diffrn_reflns_limit_h_min -20
_diffrn_reflns_limit_k_max 27
_diffrn_reflns_limit_k_min -27
_diffrn_reflns_limit_l_max 11
_diffrn_reflns_limit_l_min -11
_diffrn_reflns_number 59920
_diffrn_reflns_theta_full 25.07
_diffrn_reflns_theta_max 25.07
_diffrn_reflns_theta_min 3.59
_diffrn_standards_number 0
_exptl_absorpt_coefficient_mu 0.892
_exptl_absorpt_correction_T_max 0.982
_exptl_absorpt_correction_T_min 0.797
_exptl_absorpt_correction_type multi-scan
_exptl_absorpt_process_details 'SADABS (Sheldrick, 2003)'
_exptl_crystal_colour yellow
_exptl_crystal_density_diffrn 1.504
_exptl_crystal_density_method 'not measured'
_exptl_crystal_description plate
_exptl_crystal_F_000 1748
_exptl_crystal_size_max 0.30
_exptl_crystal_size_mid 0.15
_exptl_crystal_size_min 0.02
_refine_diff_density_max 0.294
_refine_diff_density_min -0.564
_refine_diff_density_rms 0.066
_refine_ls_extinction_method none
_refine_ls_goodness_of_fit_ref 1.021
_refine_ls_hydrogen_treatment constr
_refine_ls_matrix_type full
_refine_ls_number_parameters 479
_refine_ls_number_reflns 6629
_refine_ls_number_restraints 0
_refine_ls_restrained_S_all 1.021
_refine_ls_R_factor_all 0.0689
_refine_ls_R_factor_gt 0.0411
_refine_ls_shift/su_max 0.001
_refine_ls_shift/su_mean 0.000
_refine_ls_structure_factor_coef Fsqd
_refine_ls_weighting_details 'calc w=1/[\s^2^(Fo^2^)+(0.0463P)^2^] where P=(Fo^2^+2Fc^2^)/3'
_refine_ls_weighting_scheme calc
_refine_ls_wR_factor_gt 0.0847
_refine_ls_wR_factor_ref 0.0911
_reflns_number_gt 4884
_reflns_number_total 6629
_reflns_threshold_expression I>2\s(I)
_cod_data_source_file b912617a.txt
_cod_data_source_block 5
_cod_original_sg_symbol_H-M 'P 21/c'
_cod_database_code 7002961

loop_
_symmetry_equiv_pos_as_xyz
'x, y, z'
'-x, y+1/2, -z+1/2'
'-x, -y, -z'
'x, -y-1/2, z-1/2'

loop_
_atom_site_label
_atom_site_type_symbol
_atom_site_fract_x
_atom_site_fract_y
_atom_site_fract_z
_atom_site_U_iso_or_equiv
_atom_site_adp_type
_atom_site_occupancy
_atom_site_symmetry_multiplicity
_atom_site_calc_flag
_atom_site_refinement_flags
_atom_site_disorder_assembly
_atom_site_disorder_group
Cu1 Cu 0.80377(3) 0.432999(18) 0.17942(5) 0.02605(13) Uani 1 1 d . . .
Cl1 Cl 0.90366(5) 0.36371(4) 0.27609(11) 0.0297(2) Uani 1 1 d . . .
Cl2 Cl 0.81393(6) 0.49179(4) -0.00157(11) 0.0395(3) Uani 1 1 d . . .
S1 S 0.43929(5) 0.32122(4) 0.53903(10) 0.0227(2) Uani 1 1 d . . .
S2 S 0.64201(5) 0.45199(4) 0.31205(10) 0.0223(2) Uani 1 1 d . . .
O1 O 0.53480(13) 0.34704(10) 0.3279(3) 0.0249(6) Uani 1 1 d . . .
O2 O 0.47671(13) 0.26831(9) 0.5226(3) 0.0312(6) Uani 1 1 d . . .
O3 O 0.40836(14) 0.32838(10) 0.6618(3) 0.0290(6) Uani 1 1 d . . .
O4 O 0.59080(14) 0.43909(10) 0.1718(3) 0.0278(6) Uani 1 1 d . . .
O5 O 0.67183(14) 0.50915(9) 0.3435(3) 0.0284(6) Uani 1 1 d . . .
N1 N 0.36491(15) 0.33066(11) 0.3943(3) 0.0204(7) Uani 1 1 d . . .
N2 N 0.16969(18) 0.33222(15) 0.2909(4) 0.0447(9) Uani 1 1 d . . .
N3 N 0.40960(18) 0.34928(12) 0.1163(3) 0.0263(7) Uani 1 1 d . . .
H3B H 0.4554 0.3443 0.1833 0.032 Uiso 1 1 calc R . .
N4 N 0.72560(15) 0.41176(11) 0.3307(3) 0.0198(7) Uani 1 1 d . . .
N5 N 0.72942(16) 0.37602(12) 0.0588(3) 0.0252(7) Uani 1 1 d . . .
N6 N 0.85116(16) 0.48573(12) 0.3433(3) 0.0247(7) Uani 1 1 d . . .
C1 C 0.54491(19) 0.38377(15) 0.4314(4) 0.0208(8) Uani 1 1 d . . .
C2 C 0.59683(19) 0.43237(14) 0.4479(4) 0.0195(8) Uani 1 1 d . . .
C3 C 0.60995(19) 0.46849(14) 0.5660(4) 0.0200(8) Uani 1 1 d . . .
H3A H 0.6456 0.4999 0.5721 0.024 Uiso 1 1 calc R . .
C4 C 0.5734(2) 0.46073(15) 0.6752(4) 0.0231(9) Uani 1 1 d . . .
C5 C 0.5199(2) 0.41535(15) 0.6592(4) 0.0250(9) Uani 1 1 d . . .
H5A H 0.4921 0.4096 0.7304 0.030 Uiso 1 1 calc R . .
C6 C 0.50575(18) 0.37843(14) 0.5437(4) 0.0198(8) Uani 1 1 d . . .
C7 C 0.5902(2) 0.49993(16) 0.8047(4) 0.0343(10) Uani 1 1 d . . .
H7A H 0.6485 0.5053 0.8432 0.051 Uiso 1 1 d R . .
H7B H 0.5687 0.4829 0.8793 0.051 Uiso 1 1 d R . .
H7C H 0.5644 0.5370 0.7758 0.051 Uiso 1 1 d R . .
C8 C 0.30133(19) 0.37171(14) 0.3983(4) 0.0220(8) Uani 1 1 d . . .
H8A H 0.2881 0.3948 0.3087 0.026 Uiso 1 1 calc R . .
H8B H 0.3215 0.3980 0.4809 0.026 Uiso 1 1 calc R . .
C9 C 0.2259(2) 0.34260(15) 0.4124(4) 0.0276(9) Uani 1 1 d . . .
C10 C 0.2178(2) 0.32789(18) 0.5469(5) 0.0418(11) Uani 1 1 d . . .
H10A H 0.2598 0.3359 0.6318 0.050 Uiso 1 1 calc R . .
C11 C 0.1481(3) 0.3015(2) 0.5560(6) 0.0608(15) Uani 1 1 d . . .
H11A H 0.1407 0.2917 0.6472 0.073 Uiso 1 1 calc R . .
C12 C 0.0896(3) 0.28976(19) 0.4309(7) 0.0583(15) Uani 1 1 d . . .
H12A H 0.0412 0.2710 0.4332 0.070 Uiso 1 1 calc R . .
C13 C 0.1025(2) 0.3056(2) 0.3033(6) 0.0598(15) Uani 1 1 d . . .
H13A H 0.0615 0.2974 0.2172 0.072 Uiso 1 1 calc R . .
C14 C 0.3509(2) 0.29199(15) 0.2707(4) 0.0243(9) Uani 1 1 d . . .
H14A H 0.3010 0.2698 0.2628 0.029 Uiso 1 1 calc R . .
H14B H 0.3963 0.2648 0.2856 0.029 Uiso 1 1 calc R . .
C15 C 0.3428(2) 0.32472(15) 0.1339(4) 0.0257(9) Uani 1 1 d . . .
C16 C 0.2705(2) 0.33373(18) 0.0314(4) 0.0400(11) Uani 1 1 d . . .
H16A H 0.2225 0.3166 0.0415 0.048 Uiso 1 1 calc R . .
C17 C 0.2687(3) 0.3680(2) -0.0865(5) 0.0502(12) Uani 1 1 d . . .
H17A H 0.2190 0.3755 -0.1563 0.060 Uiso 1 1 calc R . .
C18 C 0.3390(3) 0.39120(17) -0.1027(4) 0.0408(11) Uani 1 1 d . . .
H18A H 0.3386 0.4139 -0.1847 0.049 Uiso 1 1 calc R . .
C19 C 0.4092(3) 0.38090(16) 0.0012(4) 0.0349(10) Uani 1 1 d . . .
H19A H 0.4582 0.3964 -0.0087 0.042 Uiso 1 1 calc R . .
C20 C 0.7182(2) 0.36714(16) -0.0834(4) 0.0300(9) Uani 1 1 d . . .
H20A H 0.7476 0.3896 -0.1333 0.036 Uiso 1 1 calc R . .
C21 C 0.6654(2) 0.32653(16) -0.1589(4) 0.0337(10) Uani 1 1 d . . .
H21A H 0.6599 0.3203 -0.2586 0.040 Uiso 1 1 calc R . .
C22 C 0.6206(2) 0.29491(17) -0.0878(5) 0.0358(10) Uani 1 1 d . . .
H22A H 0.5825 0.2675 -0.1381 0.043 Uiso 1 1 calc R . .
C23 C 0.6324(2) 0.30404(15) 0.0579(4) 0.0290(9) Uani 1 1 d . . .
H23A H 0.6022 0.2828 0.1090 0.035 Uiso 1 1 calc R . .
C24 C 0.68753(19) 0.34358(14) 0.1288(4) 0.0199(8) Uani 1 1 d . . .
C25 C 0.7077(2) 0.35054(14) 0.2891(4) 0.0240(9) Uani 1 1 d . . .
H25A H 0.7551 0.3267 0.3357 0.029 Uiso 1 1 calc R . .
H25B H 0.6618 0.3373 0.3237 0.029 Uiso 1 1 calc R . .
C26 C 0.7857(2) 0.42102(15) 0.4717(4) 0.0249(9) Uani 1 1 d . . .
H26A H 0.8212 0.3871 0.4961 0.030 Uiso 1 1 calc R . .
H26B H 0.7575 0.4255 0.5477 0.030 Uiso 1 1 calc R . .
C27 C 0.83654(19) 0.47367(15) 0.4692(4) 0.0241(9) Uani 1 1 d . . .
C28 C 0.8688(2) 0.50497(16) 0.5920(4) 0.0325(10) Uani 1 1 d . . .
H28A H 0.8557 0.4964 0.6792 0.039 Uiso 1 1 calc R . .
C29 C 0.9211(2) 0.54945(17) 0.5859(5) 0.0380(11) Uani 1 1 d . . .
H29A H 0.9461 0.5708 0.6703 0.046 Uiso 1 1 calc R . .
C30 C 0.9361(2) 0.56219(16) 0.4579(5) 0.0358(10) Uani 1 1 d . . .
H30A H 0.9709 0.5929 0.4516 0.043 Uiso 1 1 calc R . .
C31 C 0.9003(2) 0.53017(15) 0.3383(5) 0.0299(9) Uani 1 1 d . . .
H31A H 0.9104 0.5395 0.2489 0.036 Uiso 1 1 calc R . .
N1S N 0.7963(3) 0.2967(2) 0.6582(6) 0.1034(19) Uani 1 1 d . . .
C1S C 0.8365(3) 0.2742(2) 0.6029(5) 0.0547(13) Uani 1 1 d . . .
C2S C 0.8855(3) 0.2469(2) 0.5259(5) 0.0640(14) Uani 1 1 d . . .
H2S1 H 0.8530 0.2384 0.4274 0.096 Uiso 1 1 d R . .
H2S2 H 0.9069 0.2112 0.5749 0.096 Uiso 1 1 d R . .
H2S3 H 0.9301 0.2722 0.5225 0.096 Uiso 1 1 d R . .
N2S N 0.9708(5) 0.6569(2) 0.1980(8) 0.138(3) Uani 1 1 d . . .
C3S C 0.9837(3) 0.6271(2) 0.1161(7) 0.0676(16) Uani 1 1 d . . .
C4S C 0.9980(4) 0.5890(3) 0.0115(7) 0.096(2) Uani 1 1 d . . .
H4S1 H 1.0364 0.5595 0.0597 0.144 Uiso 1 1 d R . .
H4S2 H 1.0203 0.6102 -0.0563 0.144 Uiso 1 1 d R . .
H4S3 H 0.9472 0.5709 -0.0413 0.144 Uiso 1 1 d R . .

loop_
_atom_site_aniso_label
_atom_site_aniso_U_11
_atom_site_aniso_U_22
_atom_site_aniso_U_33
_atom_site_aniso_U_23
_atom_site_aniso_U_13
_atom_site_aniso_U_12
Cu1 0.0233(2) 0.0239(2) 0.0309(3) -0.0013(2) 0.0073(2) -0.0065(2)
Cl1 0.0198(5) 0.0266(5) 0.0413(6) -0.0034(4) 0.0061(4) -0.0004(4)
Cl2 0.0398(6) 0.0392(6) 0.0398(6) 0.0074(5) 0.0113(5) -0.0118(5)
S1 0.0185(4) 0.0221(5) 0.0285(6) 0.0064(4) 0.0083(4) 0.0006(4)
S2 0.0190(5) 0.0208(5) 0.0290(6) 0.0031(4) 0.0100(4) -0.0003(4)
O1 0.0230(13) 0.0241(14) 0.0330(15) -0.0072(12) 0.0165(11) -0.0051(11)
O2 0.0250(13) 0.0193(14) 0.0494(17) 0.0082(13) 0.0107(12) 0.0049(11)
O3 0.0252(13) 0.0394(16) 0.0261(15) 0.0086(12) 0.0135(12) -0.0043(12)
O4 0.0202(13) 0.0364(16) 0.0273(15) 0.0044(12) 0.0072(12) 0.0030(11)
O5 0.0272(13) 0.0191(14) 0.0416(16) 0.0038(12) 0.0142(12) -0.0030(11)
N1 0.0178(14) 0.0212(16) 0.0240(17) -0.0041(14) 0.0092(13) 0.0029(13)
N2 0.0216(18) 0.059(2) 0.052(2) -0.015(2) 0.0075(17) -0.0027(17)
N3 0.0327(18) 0.0234(18) 0.0242(19) -0.0022(15) 0.0103(14) 0.0002(15)
N4 0.0162(15) 0.0173(16) 0.0253(17) -0.0014(13) 0.0049(13) -0.0032(12)
N5 0.0169(15) 0.0262(17) 0.032(2) -0.0003(15) 0.0059(14) -0.0008(13)
N6 0.0191(16) 0.0212(17) 0.034(2) -0.0004(15) 0.0079(14) -0.0013(14)
C1 0.0174(18) 0.022(2) 0.024(2) -0.0009(17) 0.0071(16) 0.0019(16)
C2 0.0145(18) 0.021(2) 0.024(2) 0.0021(17) 0.0060(15) 0.0019(15)
C3 0.0173(18) 0.0179(19) 0.023(2) -0.0017(17) 0.0032(16) 0.0002(15)
C4 0.0164(19) 0.026(2) 0.026(2) -0.0021(17) 0.0049(17) 0.0041(16)
C5 0.0193(19) 0.030(2) 0.028(2) 0.0052(18) 0.0107(17) 0.0066(17)
C6 0.0142(17) 0.0181(19) 0.027(2) 0.0010(17) 0.0056(16) 0.0019(15)
C7 0.028(2) 0.036(2) 0.038(2) -0.009(2) 0.0076(19) 0.0014(18)
C8 0.0206(19) 0.0172(19) 0.029(2) 0.0003(17) 0.0088(16) 0.0027(15)
C9 0.0193(19) 0.020(2) 0.043(3) 0.0015(19) 0.0084(19) 0.0068(16)
C10 0.028(2) 0.054(3) 0.046(3) 0.015(2) 0.016(2) 0.000(2)
C11 0.033(3) 0.062(3) 0.096(4) 0.030(3) 0.032(3) 0.010(2)
C12 0.026(3) 0.040(3) 0.117(5) -0.001(3) 0.032(3) 0.000(2)
C13 0.022(2) 0.070(3) 0.086(4) -0.037(3) 0.012(3) -0.008(2)
C14 0.027(2) 0.020(2) 0.029(2) -0.0033(17) 0.0140(17) -0.0015(16)
C15 0.031(2) 0.023(2) 0.025(2) -0.0062(17) 0.0101(18) 0.0046(18)
C16 0.033(2) 0.053(3) 0.037(3) 0.000(2) 0.014(2) 0.001(2)
C17 0.049(3) 0.071(3) 0.030(3) 0.011(2) 0.011(2) 0.022(3)
C18 0.066(3) 0.035(2) 0.026(2) 0.007(2) 0.019(2) 0.009(2)
C19 0.051(3) 0.030(2) 0.029(3) -0.004(2) 0.020(2) -0.003(2)
C20 0.027(2) 0.038(2) 0.025(2) 0.0001(19) 0.0079(18) 0.0013(18)
C21 0.031(2) 0.039(3) 0.027(2) -0.006(2) 0.0005(19) 0.004(2)
C22 0.024(2) 0.031(2) 0.046(3) -0.010(2) -0.0013(19) -0.0022(18)
C23 0.0204(19) 0.025(2) 0.042(3) -0.0032(19) 0.0082(18) -0.0030(17)
C24 0.0167(17) 0.0173(18) 0.027(2) 0.0002(17) 0.0084(16) 0.0000(15)
C25 0.0216(19) 0.017(2) 0.037(2) 0.0042(17) 0.0136(17) 0.0003(15)
C26 0.025(2) 0.024(2) 0.026(2) 0.0012(17) 0.0081(17) -0.0012(16)
C27 0.0172(19) 0.020(2) 0.033(2) -0.0052(18) 0.0040(17) 0.0011(16)
C28 0.028(2) 0.032(2) 0.036(3) -0.0071(19) 0.0067(19) 0.0001(19)
C29 0.029(2) 0.031(2) 0.049(3) -0.016(2) 0.002(2) -0.0021(19)
C30 0.026(2) 0.023(2) 0.058(3) -0.006(2) 0.010(2) -0.0050(17)
C31 0.0211(19) 0.023(2) 0.045(3) -0.003(2) 0.0097(18) -0.0012(18)
N1S 0.129(5) 0.098(4) 0.108(4) 0.038(3) 0.074(4) 0.044(4)
C1S 0.060(3) 0.051(3) 0.058(3) 0.026(3) 0.025(3) 0.011(3)
C2S 0.074(3) 0.060(3) 0.065(4) 0.025(3) 0.031(3) 0.015(3)
N2S 0.246(8) 0.068(4) 0.145(6) 0.000(4) 0.132(6) -0.010(4)
C3S 0.092(4) 0.050(4) 0.080(4) 0.014(3) 0.055(4) -0.002(3)
C4S 0.129(6) 0.082(4) 0.102(5) -0.011(4) 0.072(5) -0.015(4)

loop_
_atom_type_symbol
_atom_type_description
_atom_type_scat_dispersion_real
_atom_type_scat_dispersion_imag
_atom_type_scat_source
C C 0.0033 0.0016 'International Tables Vol C Tables 4.2.6.8 and 6.1.1.4'
H H 0.0000 0.0000 'International Tables Vol C Tables 4.2.6.8 and 6.1.1.4'
N N 0.0061 0.0033 'International Tables Vol C Tables 4.2.6.8 and 6.1.1.4'
O O 0.0106 0.0060 'International Tables Vol C Tables 4.2.6.8 and 6.1.1.4'
S S 0.1246 0.1234 'International Tables Vol C Tables 4.2.6.8 and 6.1.1.4'
Cl Cl 0.1484 0.1585 'International Tables Vol C Tables 4.2.6.8 and 6.1.1.4'
Cu Cu 0.3201 1.2651 'International Tables Vol C Tables 4.2.6.8 and 6.1.1.4'

loop_
_geom_angle_atom_site_label_1
_geom_angle_atom_site_label_2
_geom_angle_atom_site_label_3
_geom_angle
_geom_angle_site_symmetry_1
_geom_angle_site_symmetry_3
_geom_angle_publ_flag
N5 Cu1 N6 159.38(12) . . ?
N5 Cu1 Cl2 97.59(9) . . ?
N6 Cu1 Cl2 97.57(9) . . ?
N5 Cu1 N4 80.11(11) . . ?
N6 Cu1 N4 79.39(11) . . ?
Cl2 Cu1 N4 143.47(7) . . ?
N5 Cu1 Cl1 93.07(8) . . ?
N6 Cu1 Cl1 90.98(8) . . ?
Cl2 Cu1 Cl1 121.11(4) . . ?
N4 Cu1 Cl1 95.40(7) . . ?
O2 S1 O3 118.42(15) . . ?
O2 S1 N1 107.28(14) . . ?
O3 S1 N1 107.76(14) . . ?
O2 S1 C6 110.61(15) . . ?
O3 S1 C6 106.21(16) . . ?
N1 S1 C6 105.89(15) . . ?
O4 S2 O5 119.27(15) . . ?
O4 S2 N4 105.69(14) . . ?
O5 S2 N4 104.50(14) . . ?
O4 S2 C2 111.28(15) . . ?
O5 S2 C2 107.03(16) . . ?
N4 S2 C2 108.45(15) . . ?
C14 N1 C8 118.0(3) . . ?
C14 N1 S1 121.9(2) . . ?
C8 N1 S1 119.0(2) . . ?
C9 N2 C13 116.4(4) . . ?
C19 N3 C15 122.4(3) . . ?
C19 N3 H3B 118.8 . . ?
C15 N3 H3B 118.8 . . ?
C26 N4 C25 115.3(3) . . ?
C26 N4 S2 112.2(2) . . ?
C25 N4 S2 113.4(2) . . ?
C26 N4 Cu1 99.52(18) . . ?
C25 N4 Cu1 98.71(19) . . ?
S2 N4 Cu1 116.48(14) . . ?
C20 N5 C24 118.4(3) . . ?
C20 N5 Cu1 125.9(2) . . ?
C24 N5 Cu1 115.7(2) . . ?
C27 N6 C31 118.2(3) . . ?
C27 N6 Cu1 116.7(2) . . ?
C31 N6 Cu1 124.9(3) . . ?
O1 C1 C2 124.2(3) . . ?
O1 C1 C6 122.3(3) . . ?
C2 C1 C6 113.5(3) . . ?
C3 C2 C1 122.2(3) . . ?
C3 C2 S2 116.5(3) . . ?
C1 C2 S2 121.2(3) . . ?
C4 C3 C2 122.7(3) . . ?
C4 C3 H3A 118.6 . . ?
C2 C3 H3A 118.6 . . ?
C3 C4 C5 116.5(3) . . ?
C3 C4 C7 121.7(3) . . ?
C5 C4 C7 121.8(3) . . ?
C6 C5 C4 122.3(3) . . ?
C6 C5 H5A 118.9 . . ?
C4 C5 H5A 118.9 . . ?
C5 C6 C1 122.7(3) . . ?
C5 C6 S1 117.9(3) . . ?
C1 C6 S1 119.3(3) . . ?
C4 C7 H7A 109.5 . . ?
C4 C7 H7B 109.5 . . ?
H7A C7 H7B 109.5 . . ?
C4 C7 H7C 109.5 . . ?
H7A C7 H7C 109.5 . . ?
H7B C7 H7C 109.5 . . ?
N1 C8 C9 112.2(3) . . ?
N1 C8 H8A 109.2 . . ?
C9 C8 H8A 109.2 . . ?
N1 C8 H8B 109.2 . . ?
C9 C8 H8B 109.2 . . ?
H8A C8 H8B 107.9 . . ?
N2 C9 C10 123.0(3) . . ?
N2 C9 C8 116.4(3) . . ?
C10 C9 C8 120.6(3) . . ?
C11 C10 C9 119.1(4) . . ?
C11 C10 H10A 120.4 . . ?
C9 C10 H10A 120.4 . . ?
C12 C11 C10 118.6(5) . . ?
C12 C11 H11A 120.7 . . ?
C10 C11 H11A 120.7 . . ?
C13 C12 C11 118.5(4) . . ?
C13 C12 H12A 120.8 . . ?
C11 C12 H12A 120.8 . . ?
N2 C13 C12 124.3(5) . . ?
N2 C13 H13A 117.8 . . ?
C12 C13 H13A 117.8 . . ?
N1 C14 C15 110.8(3) . . ?
N1 C14 H14A 109.5 . . ?
C15 C14 H14A 109.5 . . ?
N1 C14 H14B 109.5 . . ?
C15 C14 H14B 109.5 . . ?
H14A C14 H14B 108.1 . . ?
N3 C15 C16 119.0(3) . . ?
N3 C15 C14 117.2(3) . . ?
C16 C15 C14 123.7(3) . . ?
C15 C16 C17 119.2(4) . . ?
C15 C16 H16A 120.4 . . ?
C17 C16 H16A 120.4 . . ?
C18 C17 C16 120.1(4) . . ?
C18 C17 H17A 120.0 . . ?
C16 C17 H17A 120.0 . . ?
C19 C18 C17 118.6(4) . . ?
C19 C18 H18A 120.7 . . ?
C17 C18 H18A 120.7 . . ?
N3 C19 C18 120.6(4) . . ?
N3 C19 H19A 119.7 . . ?
C18 C19 H19A 119.7 . . ?
N5 C20 C21 122.2(4) . . ?
N5 C20 H20A 118.9 . . ?
C21 C20 H20A 118.9 . . ?
C20 C21 C22 119.1(4) . . ?
C20 C21 H21A 120.4 . . ?
C22 C21 H21A 120.4 . . ?
C23 C22 C21 118.4(4) . . ?
C23 C22 H22A 120.8 . . ?
C21 C22 H22A 120.8 . . ?
C24 C23 C22 120.1(4) . . ?
C24 C23 H23A 120.0 . . ?
C22 C23 H23A 120.0 . . ?
N5 C24 C23 121.7(3) . . ?
N5 C24 C25 116.8(3) . . ?
C23 C24 C25 121.4(3) . . ?
C24 C25 N4 110.7(3) . . ?
C24 C25 H25A 109.5 . . ?
N4 C25 H25A 109.5 . . ?
C24 C25 H25B 109.5 . . ?
N4 C25 H25B 109.5 . . ?
H25A C25 H25B 108.1 . . ?
N4 C26 C27 111.5(3) . . ?
N4 C26 H26A 109.3 . . ?
C27 C26 H26A 109.3 . . ?
N4 C26 H26B 109.3 . . ?
C27 C26 H26B 109.3 . . ?
H26A C26 H26B 108.0 . . ?
N6 C27 C28 122.5(3) . . ?
N6 C27 C26 116.2(3) . . ?
C28 C27 C26 121.2(3) . . ?
C27 C28 C29 118.5(4) . . ?
C27 C28 H28A 120.7 . . ?
C29 C28 H28A 120.7 . . ?
C30 C29 C28 119.4(4) . . ?
C30 C29 H29A 120.3 . . ?
C28 C29 H29A 120.3 . . ?
C29 C30 C31 119.2(4) . . ?
C29 C30 H30A 120.4 . . ?
C31 C30 H30A 120.4 . . ?
N6 C31 C30 122.2(4) . . ?
N6 C31 H31A 118.9 . . ?
C30 C31 H31A 118.9 . . ?
N1S C1S C2S 177.1(6) . . ?
C1S C2S H2S1 109.5 . . ?
C1S C2S H2S2 109.4 . . ?
H2S1 C2S H2S2 109.5 . . ?
C1S C2S H2S3 109.4 . . ?
H2S1 C2S H2S3 109.5 . . ?
H2S2 C2S H2S3 109.5 . . ?
N2S C3S C4S 178.6(8) . . ?
C3S C4S H4S1 109.4 . . ?
C3S C4S H4S2 109.5 . . ?
H4S1 C4S H4S2 109.5 . . ?
C3S C4S H4S3 109.5 . . ?
H4S1 C4S H4S3 109.5 . . ?
H4S2 C4S H4S3 109.5 . . ?

loop_
_geom_bond_atom_site_label_1
_geom_bond_atom_site_label_2
_geom_bond_distance
_geom_bond_site_symmetry_2
_geom_bond_publ_flag
Cu1 N5 1.988(3) . ?
Cu1 N6 1.993(3) . ?
Cu1 Cl2 2.2658(11) . ?
Cu1 N4 2.298(3) . ?
Cu1 Cl1 2.3631(10) . ?
S1 O2 1.425(2) . ?
S1 O3 1.436(3) . ?
S1 N1 1.629(3) . ?
S1 C6 1.756(3) . ?
S2 O4 1.428(3) . ?
S2 O5 1.435(2) . ?
S2 N4 1.691(3) . ?
S2 C2 1.760(3) . ?
O1 C1 1.292(4) . ?
N1 C14 1.461(4) . ?
N1 C8 1.467(4) . ?
N2 C9 1.320(5) . ?
N2 C13 1.351(5) . ?
N3 C19 1.332(5) . ?
N3 C15 1.340(4) . ?
N3 H3B 0.880 . ?
N4 C26 1.480(4) . ?
N4 C25 1.497(4) . ?
N5 C20 1.346(5) . ?
N5 C24 1.350(4) . ?
N6 C27 1.336(4) . ?
N6 C31 1.351(4) . ?
C1 C2 1.429(5) . ?
C1 C6 1.431(5) . ?
C2 C3 1.385(5) . ?
C3 C4 1.380(5) . ?
C3 H3A 0.950 . ?
C4 C5 1.388(5) . ?
C4 C7 1.511(5) . ?
C5 C6 1.376(5) . ?
C5 H5A 0.950 . ?
C7 H7A 0.980 . ?
C7 H7B 0.980 . ?
C7 H7C 0.980 . ?
C8 C9 1.509(5) . ?
C8 H8A 0.990 . ?
C8 H8B 0.990 . ?
C9 C10 1.385(5) . ?
C10 C11 1.376(6) . ?
C10 H10A 0.950 . ?
C11 C12 1.370(7) . ?
C11 H11A 0.950 . ?
C12 C13 1.359(7) . ?
C12 H12A 0.950 . ?
C13 H13A 0.950 . ?
C14 C15 1.497(5) . ?
C14 H14A 0.990 . ?
C14 H14B 0.990 . ?
C15 C16 1.378(5) . ?
C16 C17 1.383(6) . ?
C16 H16A 0.950 . ?
C17 C18 1.377(6) . ?
C17 H17A 0.950 . ?
C18 C19 1.364(5) . ?
C18 H18A 0.950 . ?
C19 H19A 0.950 . ?
C20 C21 1.377(5) . ?
C20 H20A 0.950 . ?
C21 C22 1.382(5) . ?
C21 H21A 0.950 . ?
C22 C23 1.378(5) . ?
C22 H22A 0.950 . ?
C23 C24 1.368(5) . ?
C23 H23A 0.950 . ?
C24 C25 1.495(5) . ?
C25 H25A 0.990 . ?
C25 H25B 0.990 . ?
C26 C27 1.517(5) . ?
C26 H26A 0.990 . ?
C26 H26B 0.990 . ?
C27 C28 1.372(5) . ?
C28 C29 1.389(5) . ?
C28 H28A 0.950 . ?
C29 C30 1.361(6) . ?
C29 H29A 0.950 . ?
C30 C31 1.371(5) . ?
C30 H30A 0.950 . ?
C31 H31A 0.950 . ?
N1S C1S 1.116(6) . ?
C1S C2S 1.421(7) . ?
C2S H2S1 0.980 . ?
C2S H2S2 0.980 . ?
C2S H2S3 0.980 . ?
N2S C3S 1.121(7) . ?
C3S C4S 1.417(8) . ?
C4S H4S1 0.980 . ?
C4S H4S2 0.980 . ?
C4S H4S3 0.980 . ?

loop_
_geom_hbond_atom_site_label_D
_geom_hbond_atom_site_label_H
_geom_hbond_atom_site_label_A
_geom_hbond_distance_DH
_geom_hbond_distance_HA
_geom_hbond_distance_DA
_geom_hbond_angle_DHA
_geom_hbond_site_symmetry_A
N3 H3B O1 0.88 1.66 2.529(4) 167.2 .

loop_
_geom_torsion_atom_site_label_1
_geom_torsion_atom_site_label_2
_geom_torsion_atom_site_label_3
_geom_torsion_atom_site_label_4
_geom_torsion
_geom_torsion_site_symmetry_1
_geom_torsion_site_symmetry_2
_geom_torsion_site_symmetry_3
_geom_torsion_site_symmetry_4
_geom_torsion_publ_flag
O2 S1 N1 C14 -5.9(3) . . . . ?
O3 S1 N1 C14 -134.5(2) . . . . ?
C6 S1 N1 C14 112.2(3) . . . . ?
O2 S1 N1 C8 161.7(2) . . . . ?
O3 S1 N1 C8 33.2(3) . . . . ?
C6 S1 N1 C8 -80.1(3) . . . . ?
O4 S2 N4 C26 179.3(2) . . . . ?
O5 S2 N4 C26 52.6(2) . . . . ?
C2 S2 N4 C26 -61.3(2) . . . . ?
O4 S2 N4 C25 -48.0(3) . . . . ?
O5 S2 N4 C25 -174.7(2) . . . . ?
C2 S2 N4 C25 71.4(3) . . . . ?
O4 S2 N4 Cu1 65.56(17) . . . . ?
O5 S2 N4 Cu1 -61.11(17) . . . . ?
C2 S2 N4 Cu1 -175.02(15) . . . . ?
N5 Cu1 N4 C26 149.7(2) . . . . ?
N6 Cu1 N4 C26 -32.46(19) . . . . ?
Cl2 Cu1 N4 C26 -120.88(18) . . . . ?
Cl1 Cu1 N4 C26 57.53(18) . . . . ?
N5 Cu1 N4 C25 32.09(19) . . . . ?
N6 Cu1 N4 C25 -150.1(2) . . . . ?
Cl2 Cu1 N4 C25 121.51(18) . . . . ?
Cl1 Cu1 N4 C25 -60.09(18) . . . . ?
N5 Cu1 N4 S2 -89.56(16) . . . . ?
N6 Cu1 N4 S2 88.27(16) . . . . ?
Cl2 Cu1 N4 S2 -0.1(2) . . . . ?
Cl1 Cu1 N4 S2 178.26(13) . . . . ?
N6 Cu1 N5 C20 158.4(3) . . . . ?
Cl2 Cu1 N5 C20 21.4(3) . . . . ?
N4 Cu1 N5 C20 164.5(3) . . . . ?
Cl1 Cu1 N5 C20 -100.6(3) . . . . ?
N6 Cu1 N5 C24 -22.1(5) . . . . ?
Cl2 Cu1 N5 C24 -159.1(2) . . . . ?
N4 Cu1 N5 C24 -16.0(2) . . . . ?
Cl1 Cu1 N5 C24 79.0(2) . . . . ?
N5 Cu1 N6 C27 25.0(5) . . . . ?
Cl2 Cu1 N6 C27 162.0(2) . . . . ?
N4 Cu1 N6 C27 18.9(2) . . . . ?
Cl1 Cu1 N6 C27 -76.4(2) . . . . ?
N5 Cu1 N6 C31 -159.1(3) . . . . ?
Cl2 Cu1 N6 C31 -22.1(3) . . . . ?
N4 Cu1 N6 C31 -165.2(3) . . . . ?
Cl1 Cu1 N6 C31 99.5(3) . . . . ?
O1 C1 C2 C3 -175.6(3) . . . . ?
C6 C1 C2 C3 3.0(5) . . . . ?
O1 C1 C2 S2 8.8(5) . . . . ?
C6 C1 C2 S2 -172.6(2) . . . . ?
O4 S2 C2 C3 -142.6(3) . . . . ?
O5 S2 C2 C3 -10.7(3) . . . . ?
N4 S2 C2 C3 101.5(3) . . . . ?
O4 S2 C2 C1 33.2(3) . . . . ?
O5 S2 C2 C1 165.1(3) . . . . ?
N4 S2 C2 C1 -82.6(3) . . . . ?
C1 C2 C3 C4 -0.8(5) . . . . ?
S2 C2 C3 C4 175.0(3) . . . . ?
C2 C3 C4 C5 -2.0(5) . . . . ?
C2 C3 C4 C7 178.5(3) . . . . ?
C3 C4 C5 C6 2.4(5) . . . . ?
C7 C4 C5 C6 -178.2(3) . . . . ?
C4 C5 C6 C1 0.1(5) . . . . ?
C4 C5 C6 S1 177.8(3) . . . . ?
O1 C1 C6 C5 175.9(3) . . . . ?
C2 C1 C6 C5 -2.7(5) . . . . ?
O1 C1 C6 S1 -1.8(4) . . . . ?
C2 C1 C6 S1 179.6(2) . . . . ?
O2 S1 C6 C5 -125.9(3) . . . . ?
O3 S1 C6 C5 3.8(3) . . . . ?
N1 S1 C6 C5 118.2(3) . . . . ?
O2 S1 C6 C1 51.9(3) . . . . ?
O3 S1 C6 C1 -178.4(3) . . . . ?
N1 S1 C6 C1 -64.0(3) . . . . ?
C14 N1 C8 C9 65.7(4) . . . . ?
S1 N1 C8 C9 -102.4(3) . . . . ?
C13 N2 C9 C10 -0.5(6) . . . . ?
C13 N2 C9 C8 179.3(3) . . . . ?
N1 C8 C9 N2 -94.2(4) . . . . ?
N1 C8 C9 C10 85.6(4) . . . . ?
N2 C9 C10 C11 -0.4(6) . . . . ?
C8 C9 C10 C11 179.8(4) . . . . ?
C9 C10 C11 C12 1.2(6) . . . . ?
C10 C11 C12 C13 -1.1(7) . . . . ?
C9 N2 C13 C12 0.6(6) . . . . ?
C11 C12 C13 N2 0.3(7) . . . . ?
C8 N1 C14 C15 63.7(4) . . . . ?
S1 N1 C14 C15 -128.6(3) . . . . ?
C19 N3 C15 C16 -1.9(5) . . . . ?
C19 N3 C15 C14 -177.8(3) . . . . ?
N1 C14 C15 N3 70.4(4) . . . . ?
N1 C14 C15 C16 -105.4(4) . . . . ?
N3 C15 C16 C17 -0.2(5) . . . . ?
C14 C15 C16 C17 175.4(3) . . . . ?
C15 C16 C17 C18 2.0(6) . . . . ?
C16 C17 C18 C19 -1.7(6) . . . . ?
C15 N3 C19 C18 2.2(5) . . . . ?
C17 C18 C19 N3 -0.3(6) . . . . ?
C24 N5 C20 C21 0.3(5) . . . . ?
Cu1 N5 C20 C21 179.9(3) . . . . ?
N5 C20 C21 C22 2.0(6) . . . . ?
C20 C21 C22 C23 -2.1(6) . . . . ?
C21 C22 C23 C24 -0.1(5) . . . . ?
C20 N5 C24 C23 -2.6(5) . . . . ?
Cu1 N5 C24 C23 177.9(2) . . . . ?
C20 N5 C24 C25 174.0(3) . . . . ?
Cu1 N5 C24 C25 -5.6(4) . . . . ?
C22 C23 C24 N5 2.5(5) . . . . ?
C22 C23 C24 C25 -174.0(3) . . . . ?
N5 C24 C25 N4 37.5(4) . . . . ?
C23 C24 C25 N4 -146.0(3) . . . . ?
C26 N4 C25 C24 -148.0(3) . . . . ?
S2 N4 C25 C24 80.8(3) . . . . ?
Cu1 N4 C25 C24 -43.1(3) . . . . ?
C25 N4 C26 C27 145.6(3) . . . . ?
S2 N4 C26 C27 -82.6(3) . . . . ?
Cu1 N4 C26 C27 41.2(3) . . . . ?
C31 N6 C27 C28 0.7(5) . . . . ?
Cu1 N6 C27 C28 176.8(3) . . . . ?
C31 N6 C27 C26 -176.0(3) . . . . ?
Cu1 N6 C27 C26 0.2(4) . . . . ?
N4 C26 C27 N6 -32.5(4) . . . . ?
N4 C26 C27 C28 150.8(3) . . . . ?
N6 C27 C28 C29 -2.5(5) . . . . ?
C26 C27 C28 C29 173.9(3) . . . . ?
C27 C28 C29 C30 2.7(6) . . . . ?
C28 C29 C30 C31 -1.1(6) . . . . ?
C27 N6 C31 C30 1.1(5) . . . . ?
Cu1 N6 C31 C30 -174.7(3) . . . . ?
C29 C30 C31 N6 -0.8(5) . . . . ?
